data_4348624
loop_
_publ_author_name
'Preston, Dan'
'Tucker, Robert A. J.'
'Garden, Anna L.'
'Crowley, James D.'

_publ_section_title
;
 Heterometallic [MnPtn(L)2n](x+) Macrocycles from Dichloromethane-Derived
 Bis-2-pyridyl-1,2,3-triazole Ligands.
;
_journal_issue 17
_journal_name_full 'Inorganic chemistry'
_journal_page_first 8928
_journal_page_last 8934
_journal_paper_doi 10.1021/acs.inorgchem.6b01435
_journal_volume 55
_journal_year 2016
_chemical_formula_sum 'C28 H24 F12 N8 P2 Pt'
_chemical_formula_weight 957.58
_space_group_crystal_system monoclinic
_space_group_IT_number 14
_space_group_name_Hall '-P 2ybc'
_space_group_name_H-M_alt 'P 1 21/c 1'
_atom_sites_solution_hydrogens geom
_audit_creation_method SHELXL-2014
_cell_angle_alpha 90
_cell_angle_beta 95.581(2)
_cell_angle_gamma 90
_cell_formula_units_Z 2
_cell_length_a 6.2646(2)
_cell_length_b 14.6852(3)
_cell_length_c 17.0756(4)
_cell_measurement_reflns_used 6184
_cell_measurement_temperature 100.01(10)
_cell_measurement_theta_max 76.1760
_cell_measurement_theta_min 5.1640
_cell_volume 1563.46(7)
_computing_cell_refinement
;
CrysAlisPro, Agilent Technologies,
Version 1.171.37.33 (release 27-03-2014 CrysAlis171 .NET)
(compiled Mar 27 2014,17:12:48)
;
_computing_data_collection
;
CrysAlisPro, Agilent Technologies,
Version 1.171.37.33 (release 27-03-2014 CrysAlis171 .NET)
(compiled Mar 27 2014,17:12:48)
;
_computing_data_reduction
;
CrysAlisPro, Agilent Technologies,
Version 1.171.37.33 (release 27-03-2014 CrysAlis171 .NET)
(compiled Mar 27 2014,17:12:48)
;
_computing_structure_refinement 'SHELXL-2014 (Sheldrick, 2014)'
_diffrn_ambient_temperature 100.01(10)
_diffrn_detector_area_resol_mean 5.1725
_diffrn_measured_fraction_theta_full 0.992
_diffrn_measured_fraction_theta_max 0.987
_diffrn_measurement_device_type 'SuperNova, Dual, Cu at zero, Atlas'
_diffrn_measurement_method '\w scans'
_diffrn_radiation_type CuK\a
_diffrn_radiation_wavelength 1.54184
_diffrn_reflns_av_R_equivalents 0.1118
_diffrn_reflns_av_unetI/netI 0.0690
_diffrn_reflns_Laue_measured_fraction_full 0.992
_diffrn_reflns_Laue_measured_fraction_max 0.987
_diffrn_reflns_limit_h_max 7
_diffrn_reflns_limit_h_min -5
_diffrn_reflns_limit_k_max 16
_diffrn_reflns_limit_k_min -18
_diffrn_reflns_limit_l_max 21
_diffrn_reflns_limit_l_min -21
_diffrn_reflns_number 12101
_diffrn_reflns_point_group_measured_fraction_full 0.992
_diffrn_reflns_point_group_measured_fraction_max 0.987
_diffrn_reflns_theta_full 67.684
_diffrn_reflns_theta_max 76.355
_diffrn_reflns_theta_min 3.978
_diffrn_source 'sealed X-ray tube'
_exptl_absorpt_coefficient_mu 10.368
_exptl_absorpt_correction_T_max 1.00000
_exptl_absorpt_correction_T_min 0.44710
_exptl_absorpt_correction_type gaussian
_exptl_absorpt_process_details
;
CrysAlisPro, Agilent Technologies,
Version 1.171.37.33 (release 27-03-2014 CrysAlis171 .NET)
(compiled Mar 27 2014,17:12:48)
Empirical absorption correction using spherical harmonics,
 implemented in SCALE3 ABSPACK scaling algorithm.
Empirical absorption correction using spherical harmonics,
 implemented in SCALE3 ABSPACK scaling algorithm.
;
_exptl_crystal_colour Colourless
_exptl_crystal_density_diffrn 2.034
_exptl_crystal_density_meas Needle
_exptl_crystal_description
;
'Mon Oct 26 12:40:58 2015'
;
_exptl_crystal_F_000 928
_exptl_crystal_size_max 0.2547
_exptl_crystal_size_mid 0.0469
_exptl_crystal_size_min 0.0376
_refine_diff_density_max 5.694
_refine_diff_density_min -6.403
_refine_diff_density_rms 0.417
_refine_ls_extinction_method none
_refine_ls_goodness_of_fit_ref 1.348
_refine_ls_hydrogen_treatment constr
_refine_ls_matrix_type full
_refine_ls_number_parameters 232
_refine_ls_number_reflns 3228
_refine_ls_number_restraints 36
_refine_ls_restrained_S_all 1.345
_refine_ls_R_factor_all 0.0789
_refine_ls_R_factor_gt 0.0710
_refine_ls_shift/su_max 0.000
_refine_ls_shift/su_mean 0.000
_refine_ls_structure_factor_coef Fsqd
_refine_ls_weighting_details 'w=1/[\s^2^(Fo^2^)+(0.1000P)^2^] where P=(Fo^2^+2Fc^2^)/3'
_refine_ls_weighting_scheme calc
_refine_ls_wR_factor_gt 0.1791
_refine_ls_wR_factor_ref 0.1895
_reflns_Friedel_coverage 0.000
_reflns_number_gt 2636
_reflns_number_total 3228
_reflns_threshold_expression 'I > 2\s(I)'
_cod_data_source_file ic6b01435_si_002.cif
_cod_data_source_block PtBnpytri2PF62
_cod_depositor_comments
;
The following automatic conversions were performed:

data item '_exptl_absorpt_correction_type' value 'Gaussian' was
changed to 'gaussian' in accordance with the
/home/saulius/struct/COD-crude-data/automatic-downloads/DataCite-retrospective/ACS/depositions/lib/dictionaries/cif_core.dic
dictionary named 'cif_core.dic' version 2.4.2 last updated on
2011-04-26.

Automatic conversion script
Id: cif_fix_values 6909 2019-04-08 15:41:33Z antanas 
;
_cod_original_sg_symbol_H-M 'P 21/c'
_cod_database_code 4348624
_shelx_space_group_comment
;
The symmetry employed for this shelxl refinement is uniquely defined
by the following loop, which should always be used as a source of
symmetry information in preference to the above space-group names.
They are only intended as comments.
;
_shelxl_version_number 2014-3

loop_
_space_group_symop_operation_xyz
'x, y, z'
'-x, y+1/2, -z+1/2'
'-x, -y, -z'
'x, -y-1/2, z-1/2'

loop_
_atom_site_label
_atom_site_type_symbol
_atom_site_fract_x
_atom_site_fract_y
_atom_site_fract_z
_atom_site_U_iso_or_equiv
_atom_site_adp_type
_atom_site_occupancy
_atom_site_site_symmetry_order
_atom_site_calc_flag
_atom_site_refinement_flags_posn
_atom_site_refinement_flags_adp
_atom_site_refinement_flags_occupancy
Pt1 Pt 0.0000 0.5000 0.0000 0.0122(2) Uani 1 2 d S . P
P2 P 0.0300(3) 0.19501(11) -0.27997(11) 0.0199(4) Uani 1 1 d . . .
F3 F -0.2226(7) 0.1765(3) -0.2791(3) 0.0259(9) Uani 1 1 d . . .
N2 N 0.2006(9) 0.3940(3) 0.0090(3) 0.0154(10) Uani 1 1 d . U .
N3 N 0.1939(9) 0.3128(3) -0.0237(3) 0.0170(11) Uani 1 1 d . U .
F2 F 0.0669(8) 0.0883(3) -0.2937(3) 0.0303(10) Uani 1 1 d . . .
F6 F -0.0073(8) 0.2094(3) -0.3742(3) 0.0297(10) Uani 1 1 d . . .
F1 F 0.0629(9) 0.1808(3) -0.1870(3) 0.0348(11) Uani 1 1 d . . .
C3 C 0.5797(12) 0.6035(4) 0.1840(4) 0.0214(14) Uani 1 1 d . . .
H3 H 0.6995 0.6233 0.2182 0.026 Uiso 1 1 calc R U .
F5 F 0.2799(8) 0.2126(3) -0.2819(3) 0.0347(11) Uani 1 1 d . . .
C4 C 0.5789(13) 0.5176(5) 0.1486(5) 0.0177(14) Uani 1 1 d . . .
H4 H 0.6976 0.4775 0.1582 0.021 Uiso 1 1 calc R U .
C9 C 0.4319(12) 0.1103(4) 0.0440(4) 0.0205(14) Uani 1 1 d . . .
C6 C 0.3829(12) 0.4053(4) 0.0582(4) 0.0182(13) Uani 1 1 d . U .
C5 C 0.4005(16) 0.4928(4) 0.0993(6) 0.0157(17) Uani 1 1 d . . .
N4 N 0.3722(10) 0.2722(3) 0.0055(4) 0.0208(12) Uani 1 1 d . U .
F4 F -0.0106(7) 0.3012(3) -0.2668(3) 0.0297(10) Uani 1 1 d . . .
C2 C 0.4034(11) 0.6588(4) 0.1683(4) 0.0192(13) Uani 1 1 d . . .
H2 H 0.3998 0.7169 0.1925 0.023 Uiso 1 1 calc R U .
N1 N 0.2343(9) 0.5479(3) 0.0810(3) 0.0167(11) Uani 1 1 d . . .
C7 C 0.4934(12) 0.3254(4) 0.0573(4) 0.0213(14) Uani 1 1 d . U .
H7 H 0.6256 0.3103 0.0864 0.026 Uiso 1 1 calc R U .
C10 C 0.6239(12) 0.0929(4) 0.0891(5) 0.0227(14) Uani 1 1 d . . .
H10 H 0.7481 0.1272 0.0806 0.027 Uiso 1 1 calc R U .
C8 C 0.4233(13) 0.1797(4) -0.0219(4) 0.0247(16) Uani 1 1 d . . .
H8A H 0.5634 0.1811 -0.0441 0.030 Uiso 1 1 calc R U .
H8B H 0.3130 0.1610 -0.0643 0.030 Uiso 1 1 calc R U .
C11 C 0.6357(16) 0.0255(6) 0.1465(5) 0.0333(19) Uani 1 1 d . . .
H11 H 0.7673 0.0141 0.1774 0.040 Uiso 1 1 calc R U .
C12 C 0.4542(18) -0.0251(6) 0.1586(6) 0.039(2) Uani 1 1 d . . .
H12 H 0.4617 -0.0721 0.1970 0.046 Uiso 1 1 calc R U .
C14 C 0.2522(13) 0.0607(5) 0.0566(5) 0.0297(17) Uani 1 1 d . . .
H14 H 0.1204 0.0725 0.0258 0.036 Uiso 1 1 calc R U .
C1 C 0.2324(12) 0.6303(4) 0.1176(4) 0.0205(14) Uani 1 1 d . U .
H1 H 0.1108 0.6688 0.1080 0.025 Uiso 1 1 calc R U .
C13 C 0.263(2) -0.0063(5) 0.1141(9) 0.037(3) Uani 1 1 d . . .
H13 H 0.1373 -0.0396 0.1230 0.045 Uiso 1 1 calc R U .

loop_
_atom_site_aniso_label
_atom_site_aniso_U_11
_atom_site_aniso_U_22
_atom_site_aniso_U_33
_atom_site_aniso_U_23
_atom_site_aniso_U_13
_atom_site_aniso_U_12
Pt1 0.0147(3) 0.0044(3) 0.0155(3) -0.00025(10) -0.00835(18) 0.00182(9)
P2 0.0202(9) 0.0130(7) 0.0241(9) -0.0058(7) -0.0107(7) 0.0015(6)
F3 0.025(2) 0.0180(19) 0.033(2) -0.0074(17) -0.0047(18) -0.0030(15)
N2 0.022(3) 0.007(2) 0.016(2) -0.0026(19) -0.006(2) 0.0011(19)
N3 0.021(3) 0.007(2) 0.021(3) -0.002(2) -0.010(2) 0.0062(19)
F2 0.033(3) 0.0149(19) 0.040(3) -0.0064(17) -0.010(2) 0.0059(16)
F6 0.031(2) 0.030(2) 0.027(2) 0.0009(18) -0.0034(18) 0.0041(18)
F1 0.042(3) 0.035(2) 0.024(2) 0.0000(19) -0.012(2) 0.005(2)
C3 0.025(4) 0.012(3) 0.024(3) 0.000(2) -0.014(3) -0.005(2)
F5 0.022(2) 0.031(2) 0.048(3) -0.015(2) -0.009(2) -0.0003(18)
C4 0.021(4) 0.010(2) 0.020(3) 0.003(3) -0.007(3) 0.003(3)
C9 0.029(4) 0.005(2) 0.025(3) -0.003(2) -0.008(3) 0.008(2)
C6 0.025(3) 0.007(2) 0.020(3) -0.004(2) -0.009(3) 0.002(2)
C5 0.024(4) 0.004(3) 0.017(4) 0.002(2) -0.006(3) -0.003(2)
N4 0.024(3) 0.011(2) 0.025(3) 0.000(2) -0.010(2) 0.009(2)
F4 0.025(2) 0.0133(18) 0.049(3) -0.007(2) -0.007(2) -0.0005(16)
C2 0.023(3) 0.009(3) 0.024(3) -0.002(2) -0.004(3) 0.000(2)
N1 0.019(3) 0.007(2) 0.023(3) -0.001(2) -0.007(2) 0.0008(19)
C7 0.024(3) 0.014(3) 0.022(3) 0.001(3) -0.016(3) 0.003(2)
C10 0.026(4) 0.012(3) 0.027(4) 0.002(3) -0.007(3) 0.004(2)
C8 0.038(4) 0.010(3) 0.022(4) -0.004(2) -0.014(3) 0.012(3)
C11 0.049(6) 0.021(4) 0.026(4) 0.001(4) -0.013(4) 0.012(4)
C12 0.071(7) 0.010(3) 0.036(5) -0.001(4) 0.015(4) -0.002(4)
C14 0.026(4) 0.015(3) 0.046(5) -0.006(3) -0.004(3) 0.000(3)
C1 0.025(3) 0.006(2) 0.028(3) -0.005(2) -0.012(3) -0.002(2)
C13 0.056(8) 0.011(4) 0.048(7) -0.007(3) 0.020(6) -0.009(3)

loop_
_atom_type_symbol
_atom_type_description
_atom_type_scat_dispersion_real
_atom_type_scat_dispersion_imag
_atom_type_scat_source
C C 0.0181 0.0091 'International Tables Vol C Tables 4.2.6.8 and 6.1.1.4'
H H 0.0000 0.0000 'International Tables Vol C Tables 4.2.6.8 and 6.1.1.4'
N N 0.0311 0.0180 'International Tables Vol C Tables 4.2.6.8 and 6.1.1.4'
F F 0.0727 0.0534 'International Tables Vol C Tables 4.2.6.8 and 6.1.1.4'
P P 0.2955 0.4335 'International Tables Vol C Tables 4.2.6.8 and 6.1.1.4'
Pt Pt -4.5932 6.9264 'International Tables Vol C Tables 4.2.6.8 and 6.1.1.4'

loop_
_geom_angle_atom_site_label_1
_geom_angle_atom_site_label_2
_geom_angle_atom_site_label_3
_geom_angle
_geom_angle_site_symmetry_1
_geom_angle_site_symmetry_3
N2 Pt1 N2 180.0 . 3_565
N2 Pt1 N1 100.9(2) . 3_565
N2 Pt1 N1 79.1(2) 3_565 3_565
N2 Pt1 N1 79.1(2) . .
N2 Pt1 N1 100.9(2) 3_565 .
N1 Pt1 N1 180.0 3_565 .
F5 P2 F1 90.6(3) . .
F5 P2 F4 90.9(3) . .
F1 P2 F4 89.7(3) . .
F5 P2 F2 90.0(3) . .
F1 P2 F2 90.7(3) . .
F4 P2 F2 179.1(3) . .
F5 P2 F3 179.2(3) . .
F1 P2 F3 90.0(3) . .
F4 P2 F3 89.6(2) . .
F2 P2 F3 89.5(2) . .
F5 P2 F6 90.3(3) . .
F1 P2 F6 179.1(3) . .
F4 P2 F6 90.2(3) . .
F2 P2 F6 89.5(3) . .
F3 P2 F6 89.1(2) . .
N3 N2 C6 111.3(5) . .
N3 N2 Pt1 132.8(4) . .
C6 N2 Pt1 115.9(4) . .
N2 N3 N4 104.9(5) . .
C2 C3 C4 118.6(6) . .
C5 C4 C3 118.0(7) . .
C14 C9 C10 119.7(7) . .
C14 C9 C8 120.1(7) . .
C10 C9 C8 120.2(7) . .
N2 C6 C7 106.5(5) . .
N2 C6 C5 115.0(6) . .
C7 C6 C5 138.3(7) . .
N1 C5 C4 123.4(6) . .
N1 C5 C6 113.6(7) . .
C4 C5 C6 122.9(7) . .
N3 N4 C7 112.7(5) . .
N3 N4 C8 119.7(5) . .
C7 N4 C8 127.5(6) . .
C3 C2 C1 120.3(6) . .
C5 N1 C1 118.3(6) . .
C5 N1 Pt1 116.3(5) . .
C1 N1 Pt1 125.4(5) . .
N4 C7 C6 104.5(6) . .
C11 C10 C9 120.4(8) . .
N4 C8 C9 112.1(6) . .
C10 C11 C12 119.8(8) . .
C13 C12 C11 119.3(9) . .
C9 C14 C13 120.2(9) . .
N1 C1 C2 121.2(6) . .
C12 C13 C14 120.6(10) . .

loop_
_geom_bond_atom_site_label_1
_geom_bond_atom_site_label_2
_geom_bond_distance
_geom_bond_site_symmetry_2
Pt1 N2 1.997(5) .
Pt1 N2 1.997(5) 3_565
Pt1 N1 2.042(5) 3_565
Pt1 N1 2.042(5) .
P2 F5 1.590(5) .
P2 F1 1.594(5) .
P2 F4 1.599(4) .
P2 F2 1.605(4) .
P2 F3 1.607(5) .
P2 F6 1.617(5) .
N2 N3 1.316(7) .
N2 C6 1.361(9) .
N3 N4 1.320(8) .
C3 C2 1.376(10) .
C3 C4 1.400(10) .
C4 C5 1.381(12) .
C9 C14 1.375(11) .
C9 C10 1.387(10) .
C9 C8 1.515(10) .
C6 C7 1.363(9) .
C6 C5 1.462(9) .
C5 N1 1.332(10) .
N4 C7 1.355(9) .
N4 C8 1.482(8) .
C2 C1 1.375(9) .
N1 C1 1.362(8) .
C10 C11 1.390(11) .
C11 C12 1.390(15) .
C12 C13 1.384(19) .
C14 C13 1.387(15) .
